data_7236978
loop_
_publ_author_name
'Bian, Mengying'
'Zhao, Zifeng'
'Li, Yu'
'Li, Qing'
'Chen, Zhijian'
'Zhang, Dongdong'
'Wang, Shufeng'
'Bian, Zuqiang'
'Liu, Zhiwei'
'Duan, Lian'
'Xiao, Lixin'

_publ_section_title
;
 A combinational molecular design to achieve highly efficient deep-blue
 electrofluorescence
;
_journal_issue 4
_journal_name_full 'Journal of Materials Chemistry C'
_journal_page_first 745
_journal_paper_doi 10.1039/C7TC04685E
_journal_volume 6
_journal_year 2018
_chemical_formula_sum 'C69 H46 Cl3 N O'
_chemical_formula_weight 1011.42
_space_group_IT_number 15
_space_group_name_Hall '-C 2yc'
_space_group_name_H-M_alt 'C 1 2/c 1'
_symmetry_cell_setting monoclinic
_symmetry_space_group_name_H-M 'C 1 2/c 1'
_atom_sites_solution_hydrogens geom
_atom_sites_solution_primary direct
_atom_sites_solution_secondary difmap
_audit_creation_method SHELXL-97
_audit_update_record
;
2017-07-04 deposited with the CCDC.
2017-11-06 downloaded from the CCDC.
;
_cell_angle_alpha 90.00
_cell_angle_beta 97.657(6)
_cell_angle_gamma 90.00
_cell_formula_units_Z 4
_cell_length_a 13.1358(8)
_cell_length_b 14.0526(6)
_cell_length_c 28.8957(13)
_cell_measurement_reflns_used 3697
_cell_measurement_temperature 180
_cell_measurement_theta_max 26.8720
_cell_measurement_theta_min 3.3700
_cell_volume 5286.4(5)
_computing_cell_refinement 'CrysAlisPro (Agilent Technologies, 2013)'
_computing_data_collection 'CrysAlisPro (Agilent Technologies, 2013)'
_computing_data_reduction 'CrysAlisPro (Agilent Technologies, 2013)'
_computing_molecular_graphics 'Bruker SHELXTL V5.1 (Sheldrick, 1998)'
_computing_publication_material 'SHELXL-97 (Sheldrick, 1997)'
_computing_structure_refinement 'SHELXL-97 (Sheldrick, 1997)'
_computing_structure_solution 'SHELXS-97 (Sheldrick, 1990)'
_diffrn_ambient_temperature 180
_diffrn_detector_area_resol_mean 10.3914
_diffrn_measured_fraction_theta_full 0.994
_diffrn_measured_fraction_theta_max 0.994
_diffrn_measurement_device_type 'SuperNova, Dual, Cu at zero, AtlasCCD'
_diffrn_measurement_method '\w scans'
_diffrn_radiation_monochromator mirror
_diffrn_radiation_source 'SuperNova (Mo) X-ray Source'
_diffrn_radiation_type MoK\a
_diffrn_radiation_wavelength 0.71073
_diffrn_reflns_av_R_equivalents 0.0365
_diffrn_reflns_av_sigmaI/netI 0.0446
_diffrn_reflns_limit_h_max 16
_diffrn_reflns_limit_h_min -14
_diffrn_reflns_limit_k_max 14
_diffrn_reflns_limit_k_min -17
_diffrn_reflns_limit_l_max 35
_diffrn_reflns_limit_l_min -35
_diffrn_reflns_number 15922
_diffrn_reflns_theta_full 26.02
_diffrn_reflns_theta_max 26.02
_diffrn_reflns_theta_min 3.60
_diffrn_standards_decay_% 0
_exptl_absorpt_coefficient_mu 0.220
_exptl_absorpt_correction_T_max 1.000
_exptl_absorpt_correction_T_min 0.627
_exptl_absorpt_correction_type multi-scan
_exptl_absorpt_process_details
;
CrysAlisPro, Agilent Technologies,
Version 1.171.36.32 (release 02-08-2013 CrysAlis171 .NET)
(compiled Aug  2 2013,16:46:58)
Empirical absorption correction using spherical harmonics,
implemented in SCALE3 ABSPACK scaling algorithm.
;
_exptl_crystal_colour colorless
_exptl_crystal_density_diffrn 1.271
_exptl_crystal_density_method 'not measured'
_exptl_crystal_description plate
_exptl_crystal_F_000 2104
_exptl_crystal_size_max 0.326
_exptl_crystal_size_mid 0.246
_exptl_crystal_size_min 0.049
_refine_diff_density_max 0.237
_refine_diff_density_min -0.391
_refine_diff_density_rms 0.041
_refine_ls_extinction_method none
_refine_ls_goodness_of_fit_ref 1.042
_refine_ls_hydrogen_treatment constr
_refine_ls_matrix_type full
_refine_ls_number_parameters 362
_refine_ls_number_reflns 5175
_refine_ls_number_restraints 30
_refine_ls_restrained_S_all 1.040
_refine_ls_R_factor_all 0.0882
_refine_ls_R_factor_gt 0.0558
_refine_ls_shift/su_max 0.000
_refine_ls_shift/su_mean 0.000
_refine_ls_structure_factor_coef Fsqd
_refine_ls_weighting_details 'calc w=1/[\s^2^(Fo^2^)+(0.0560P)^2^+4.2183P] where P=(Fo^2^+2Fc^2^)/3'
_refine_ls_weighting_scheme calc
_refine_ls_wR_factor_gt 0.1276
_refine_ls_wR_factor_ref 0.1474
_reflns_number_gt 3480
_reflns_number_total 5175
_reflns_threshold_expression >2sigma(I)
_cod_data_source_file c7tc04685e2.cif
_cod_data_source_block 16nov29b
_cod_depositor_comments
;
The following automatic conversions were performed:

data item '_symmetry_cell_setting' value 'Monoclinic' was changed to
'monoclinic' in accordance with the
/home/saulius/struct/COD-crude-data/automatic-downloads/DataCite-retrospective/RSC/depositions/lib/dictionaries/cif_core.dic
dictionary named 'cif_core.dic' version 2.4.2 last updated on
2011-04-26.

Automatic conversion script
Id: cif_fix_values 6909 2019-04-08 15:41:33Z antanas 
;
_cod_original_sg_symbol_H-M 'C 2/c'
_cod_database_code 7236978

loop_
_symmetry_equiv_pos_as_xyz
'x, y, z'
'-x, y, -z+1/2'
'x+1/2, y+1/2, z'
'-x+1/2, y+1/2, -z+1/2'
'-x, -y, -z'
'x, -y, z-1/2'
'-x+1/2, -y+1/2, -z'
'x+1/2, -y+1/2, z-1/2'

loop_
_atom_site_label
_atom_site_type_symbol
_atom_site_fract_x
_atom_site_fract_y
_atom_site_fract_z
_atom_site_U_iso_or_equiv
_atom_site_adp_type
_atom_site_occupancy
_atom_site_symmetry_multiplicity
_atom_site_calc_flag
_atom_site_refinement_flags
_atom_site_disorder_assembly
_atom_site_disorder_group
C1 C 0.16819(19) 0.72735(16) 0.22047(9) 0.0468(6) Uani 1 1 d . . .
H1 H 0.1991 0.6767 0.2391 0.056 Uiso 1 1 calc R . .
C2 C 0.2261(2) 0.77884(18) 0.19300(9) 0.0545(7) Uani 1 1 d . . .
H2 H 0.2959 0.7623 0.1920 0.065 Uiso 1 1 calc R . .
C3 C 0.1831(2) 0.85439(19) 0.16693(9) 0.0600(8) Uani 1 1 d . . .
H3 H 0.2232 0.8897 0.1479 0.072 Uiso 1 1 calc R . .
C4 C 0.0820(2) 0.87869(17) 0.16856(8) 0.0554(7) Uani 1 1 d . . .
H4 H 0.0530 0.9317 0.1512 0.066 Uiso 1 1 calc R . .
C5 C 0.0229(2) 0.82636(15) 0.19532(8) 0.0454(6) Uani 1 1 d . . .
H5 H -0.0469 0.8433 0.1961 0.054 Uiso 1 1 calc R . .
C6 C 0.06474(19) 0.74861(14) 0.22132(7) 0.0392(5) Uani 1 1 d . . .
C7 C 0.0000 0.6920(2) 0.2500 0.0372(7) Uani 1 2 d S . .
C8 C 0.0000 0.59569(19) 0.2500 0.0346(7) Uani 1 2 d S . .
C9 C 0.05642(17) 0.53872(13) 0.21794(7) 0.0353(5) Uani 1 1 d . . .
C10 C 0.13097(18) 0.47354(14) 0.23591(8) 0.0378(5) Uani 1 1 d . . .
H10 H 0.1411 0.4612 0.2685 0.045 Uiso 1 1 calc R . .
C11 C 0.19030(17) 0.42659(15) 0.20744(8) 0.0384(5) Uani 1 1 d . . .
H11 H 0.2422 0.3839 0.2208 0.046 Uiso 1 1 calc R . .
C12 C 0.17524(17) 0.44086(14) 0.15933(8) 0.0370(5) Uani 1 1 d . . .
C13 C 0.09694(19) 0.50157(16) 0.14091(8) 0.0444(6) Uani 1 1 d . . .
H13 H 0.0831 0.5101 0.1081 0.053 Uiso 1 1 calc R . .
C14 C 0.03866(19) 0.54989(16) 0.16987(8) 0.0433(6) Uani 1 1 d . . .
H14 H -0.0144 0.5914 0.1566 0.052 Uiso 1 1 calc R . .
C15 C 0.24427(17) 0.39332(15) 0.12903(7) 0.0372(5) Uani 1 1 d . . .
C16 C 0.24202(18) 0.29407(15) 0.12353(8) 0.0407(5) Uani 1 1 d . . .
C17 C 0.1741(2) 0.23551(17) 0.14568(9) 0.0569(7) Uani 1 1 d . . .
H17 H 0.1286 0.2640 0.1646 0.068 Uiso 1 1 calc R . .
C18 C 0.1735(3) 0.13953(19) 0.14013(11) 0.0813(11) Uani 1 1 d . . .
H18 H 0.1282 0.1016 0.1554 0.098 Uiso 1 1 calc R . .
C19 C 0.2393(3) 0.09614(19) 0.11204(11) 0.0782(10) Uani 1 1 d . . .
H19 H 0.2377 0.0289 0.1084 0.094 Uiso 1 1 calc R . .
C20 C 0.3046(2) 0.14784(17) 0.09009(9) 0.0572(7) Uani 1 1 d . . .
H20 H 0.3483 0.1165 0.0713 0.069 Uiso 1 1 calc R . .
C21 C 0.30922(19) 0.24885(15) 0.09465(8) 0.0413(6) Uani 1 1 d . . .
C22 C 0.37628(18) 0.30386(16) 0.07184(7) 0.0395(5) Uani 1 1 d . . .
C23 C 0.37889(18) 0.40317(15) 0.07737(7) 0.0391(5) Uani 1 1 d . . .
C24 C 0.4490(2) 0.46098(17) 0.05605(8) 0.0495(6) Uani 1 1 d . . .
H24 H 0.4923 0.4321 0.0362 0.059 Uiso 1 1 calc R . .
C25 C 0.4551(2) 0.55606(18) 0.06349(9) 0.0604(8) Uani 1 1 d . . .
H25 H 0.5024 0.5931 0.0490 0.072 Uiso 1 1 calc R . .
C26 C 0.3911(2) 0.60050(18) 0.09280(9) 0.0615(8) Uani 1 1 d . . .
H26 H 0.3966 0.6671 0.0981 0.074 Uiso 1 1 calc R . .
C27 C 0.3219(2) 0.54900(16) 0.11346(8) 0.0486(6) Uani 1 1 d . . .
H27 H 0.2793 0.5803 0.1328 0.058 Uiso 1 1 calc R . .
C28 C 0.31233(18) 0.44823(15) 0.10650(7) 0.0375(5) Uani 1 1 d . . .
C29 C 0.4467(2) 0.25621(16) 0.04233(8) 0.0436(6) Uani 1 1 d . A .
C30 C 0.5447(2) 0.2288(2) 0.06118(9) 0.0643(8) Uani 1 1 d . . .
H30 H 0.5668 0.2407 0.0933 0.077 Uiso 1 1 calc R . .
C31 C 0.6113(2) 0.1849(2) 0.03484(10) 0.0721(9) Uani 1 1 d . A .
H31 H 0.6786 0.1680 0.0486 0.087 Uiso 1 1 calc R . .
C32 C 0.5793(3) 0.16572(19) -0.01163(9) 0.0607(7) Uani 1 1 d . . .
C33 C 0.4819(3) 0.1905(2) -0.03088(9) 0.0663(8) Uani 1 1 d . A .
H33 H 0.4595 0.1768 -0.0628 0.080 Uiso 1 1 calc R . .
C34 C 0.4157(2) 0.23540(19) -0.00423(8) 0.0571(7) Uani 1 1 d . . .
H34 H 0.3484 0.2520 -0.0181 0.069 Uiso 1 1 calc R A .
C35 C 0.6452(2) 0.1212(2) -0.04027(9) 0.0823(8) Uani 0.50 1 d P A 1
N1 N 0.6889(7) 0.1010(5) -0.0663(3) 0.127(3) Uani 0.50 1 d P A 1
O1 O 0.6452(2) 0.1212(2) -0.04027(9) 0.0823(8) Uani 0.50 1 d P A 2
C36 C 0.7486(5) 0.0864(5) -0.0183(3) 0.087(2) Uani 0.50 1 d P A 2
H36A H 0.7849 0.0576 -0.0423 0.131 Uiso 0.50 1 calc PR A 2
H36B H 0.7397 0.0389 0.0057 0.131 Uiso 0.50 1 calc PR A 2
H36C H 0.7887 0.1401 -0.0039 0.131 Uiso 0.50 1 calc PR A 2
C37 C -0.0002(5) 0.1176(4) 0.26793(19) 0.0641(15) Uani 0.50 1 d PU B -1
H37 H -0.0307 0.1071 0.2974 0.077 Uiso 0.50 1 calc PR B -1
Cl1 Cl 0.0019(10) 0.23928(10) 0.2440(4) 0.1029(18) Uani 0.50 1 d PU B -1
Cl2 Cl 0.11061(7) 0.06307(6) 0.26117(4) 0.0685(3) Uani 0.89 1 d PU B -1
Cl3 Cl -0.0772(6) 0.0731(6) 0.2077(3) 0.0753(19) Uani 0.11 1 d PU B -1

loop_
_atom_site_aniso_label
_atom_site_aniso_U_11
_atom_site_aniso_U_22
_atom_site_aniso_U_33
_atom_site_aniso_U_23
_atom_site_aniso_U_13
_atom_site_aniso_U_12
C1 0.0444(15) 0.0381(12) 0.0563(14) 0.0002(11) 0.0007(12) -0.0070(11)
C2 0.0504(16) 0.0528(15) 0.0609(16) -0.0022(13) 0.0091(13) -0.0164(13)
C3 0.077(2) 0.0579(16) 0.0443(14) 0.0033(12) 0.0057(14) -0.0281(16)
C4 0.075(2) 0.0420(13) 0.0451(14) 0.0089(11) -0.0077(13) -0.0127(14)
C5 0.0545(16) 0.0333(11) 0.0455(13) -0.0008(10) -0.0034(12) -0.0015(11)
C6 0.0461(14) 0.0287(10) 0.0410(12) -0.0019(9) -0.0006(11) -0.0042(10)
C7 0.0348(18) 0.0296(15) 0.0456(17) 0.000 -0.0004(14) 0.000
C8 0.0324(17) 0.0290(14) 0.0405(16) 0.000 -0.0020(13) 0.000
C9 0.0362(13) 0.0241(10) 0.0453(12) 0.0001(9) 0.0045(10) -0.0029(9)
C10 0.0423(14) 0.0294(10) 0.0417(12) 0.0041(9) 0.0054(10) 0.0005(10)
C11 0.0381(13) 0.0301(10) 0.0466(13) 0.0061(9) 0.0044(10) 0.0034(10)
C12 0.0367(13) 0.0298(10) 0.0439(12) -0.0002(9) 0.0035(10) -0.0024(9)
C13 0.0456(15) 0.0462(13) 0.0398(12) 0.0005(10) -0.0001(11) 0.0039(11)
C14 0.0420(14) 0.0398(12) 0.0453(13) 0.0017(10) -0.0044(11) 0.0060(11)
C15 0.0363(13) 0.0359(11) 0.0379(11) 0.0026(9) -0.0001(10) 0.0009(10)
C16 0.0452(14) 0.0357(12) 0.0406(12) -0.0004(10) 0.0032(11) -0.0040(10)
C17 0.074(2) 0.0416(13) 0.0592(16) -0.0064(12) 0.0223(15) -0.0148(13)
C18 0.128(3) 0.0450(16) 0.080(2) -0.0104(14) 0.046(2) -0.0316(17)
C19 0.130(3) 0.0325(13) 0.078(2) -0.0088(13) 0.035(2) -0.0160(16)
C20 0.082(2) 0.0360(13) 0.0539(15) -0.0039(11) 0.0113(15) 0.0012(13)
C21 0.0485(15) 0.0338(11) 0.0396(12) -0.0006(9) -0.0020(11) -0.0004(10)
C22 0.0403(14) 0.0417(12) 0.0345(11) 0.0002(9) -0.0027(10) 0.0050(10)
C23 0.0396(13) 0.0388(12) 0.0380(11) 0.0042(9) 0.0014(10) -0.0007(10)
C24 0.0553(16) 0.0498(14) 0.0456(13) -0.0003(11) 0.0148(12) -0.0029(12)
C25 0.075(2) 0.0505(15) 0.0615(16) 0.0007(13) 0.0288(15) -0.0176(14)
C26 0.086(2) 0.0373(13) 0.0658(17) 0.0008(12) 0.0266(16) -0.0127(14)
C27 0.0595(17) 0.0366(12) 0.0517(14) -0.0012(11) 0.0153(13) -0.0005(11)
C28 0.0411(13) 0.0340(11) 0.0370(11) 0.0030(9) 0.0040(10) -0.0005(10)
C29 0.0508(16) 0.0396(12) 0.0394(12) -0.0019(10) 0.0027(11) 0.0033(11)
C30 0.0624(19) 0.087(2) 0.0414(14) -0.0132(14) 0.0007(13) 0.0211(16)
C31 0.067(2) 0.095(2) 0.0534(16) -0.0097(15) 0.0044(15) 0.0294(17)
C32 0.077(2) 0.0575(16) 0.0505(16) -0.0093(13) 0.0184(15) -0.0003(15)
C33 0.090(2) 0.0721(18) 0.0360(13) -0.0143(13) 0.0064(15) -0.0103(17)
C34 0.0620(18) 0.0641(16) 0.0430(14) -0.0061(12) -0.0015(13) -0.0015(14)
C35 0.089(2) 0.100(2) 0.0631(15) -0.0260(14) 0.0276(15) 0.0212(16)
N1 0.170(8) 0.100(5) 0.132(6) -0.011(4) 0.093(6) 0.032(5)
O1 0.089(2) 0.100(2) 0.0631(15) -0.0260(14) 0.0276(15) 0.0212(16)
C36 0.065(4) 0.117(6) 0.081(5) -0.038(4) 0.011(4) 0.043(4)
C37 0.048(3) 0.079(3) 0.067(4) 0.005(3) 0.010(3) 0.004(3)
Cl1 0.0632(11) 0.0632(8) 0.179(5) 0.044(3) 0.003(3) -0.005(3)
Cl2 0.0520(5) 0.0664(5) 0.0840(6) -0.0031(4) -0.0020(5) 0.0054(4)
Cl3 0.056(4) 0.088(5) 0.083(5) -0.012(4) 0.012(4) -0.005(4)

loop_
_atom_type_symbol
_atom_type_description
_atom_type_scat_dispersion_real
_atom_type_scat_dispersion_imag
_atom_type_scat_source
C C 0.0033 0.0016 'International Tables Vol C Tables 4.2.6.8 and 6.1.1.4'
H H 0.0000 0.0000 'International Tables Vol C Tables 4.2.6.8 and 6.1.1.4'
N N 0.0061 0.0033 'International Tables Vol C Tables 4.2.6.8 and 6.1.1.4'
O O 0.0106 0.0060 'International Tables Vol C Tables 4.2.6.8 and 6.1.1.4'
Cl Cl 0.1484 0.1585 'International Tables Vol C Tables 4.2.6.8 and 6.1.1.4'

loop_
_geom_angle_atom_site_label_1
_geom_angle_atom_site_label_2
_geom_angle_atom_site_label_3
_geom_angle
_geom_angle_site_symmetry_3
C2 C1 C6 120.8(2) .
C2 C1 H1 119.6 .
C6 C1 H1 119.6 .
C1 C2 C3 120.2(3) .
C1 C2 H2 119.9 .
C3 C2 H2 119.9 .
C4 C3 C2 119.9(2) .
C4 C3 H3 120.1 .
C2 C3 H3 120.1 .
C3 C4 C5 120.3(2) .
C3 C4 H4 119.9 .
C5 C4 H4 119.9 .
C4 C5 C6 120.5(2) .
C4 C5 H5 119.7 .
C6 C5 H5 119.7 .
C1 C6 C5 118.2(2) .
C1 C6 C7 121.59(19) .
C5 C6 C7 120.2(2) .
C8 C7 C6 122.19(12) .
C8 C7 C6 122.19(12) 2
C6 C7 C6 115.6(2) 2
C7 C8 C9 122.41(12) .
C7 C8 C9 122.41(12) 2
C9 C8 C9 115.2(2) 2
C14 C9 C10 117.7(2) .
C14 C9 C8 121.97(18) .
C10 C9 C8 120.30(18) .
C11 C10 C9 121.3(2) .
C11 C10 H10 119.3 .
C9 C10 H10 119.3 .
C10 C11 C12 120.8(2) .
C10 C11 H11 119.6 .
C12 C11 H11 119.6 .
C13 C12 C11 118.1(2) .
C13 C12 C15 121.69(19) .
C11 C12 C15 120.2(2) .
C14 C13 C12 120.7(2) .
C14 C13 H13 119.6 .
C12 C13 H13 119.6 .
C13 C14 C9 121.1(2) .
C13 C14 H14 119.4 .
C9 C14 H14 119.4 .
C16 C15 C28 119.9(2) .
C16 C15 C12 120.24(19) .
C28 C15 C12 119.85(18) .
C15 C16 C17 121.8(2) .
C15 C16 C21 119.9(2) .
C17 C16 C21 118.3(2) .
C18 C17 C16 120.9(2) .
C18 C17 H17 119.5 .
C16 C17 H17 119.5 .
C17 C18 C19 120.4(3) .
C17 C18 H18 119.8 .
C19 C18 H18 119.8 .
C20 C19 C18 121.3(2) .
C20 C19 H19 119.4 .
C18 C19 H19 119.4 .
C19 C20 C21 121.0(2) .
C19 C20 H20 119.5 .
C21 C20 H20 119.5 .
C22 C21 C20 121.8(2) .
C22 C21 C16 120.08(19) .
C20 C21 C16 118.1(2) .
C21 C22 C23 120.2(2) .
C21 C22 C29 119.7(2) .
C23 C22 C29 120.1(2) .
C22 C23 C24 121.6(2) .
C22 C23 C28 119.8(2) .
C24 C23 C28 118.6(2) .
C25 C24 C23 121.4(2) .
C25 C24 H24 119.3 .
C23 C24 H24 119.3 .
C24 C25 C26 120.2(2) .
C24 C25 H25 119.9 .
C26 C25 H25 119.9 .
C27 C26 C25 120.8(2) .
C27 C26 H26 119.6 .
C25 C26 H26 119.6 .
C26 C27 C28 121.0(2) .
C26 C27 H27 119.5 .
C28 C27 H27 119.5 .
C15 C28 C27 121.8(2) .
C15 C28 C23 120.21(19) .
C27 C28 C23 117.9(2) .
C30 C29 C34 117.5(2) .
C30 C29 C22 120.9(2) .
C34 C29 C22 121.6(2) .
C31 C30 C29 122.2(2) .
C31 C30 H30 118.9 .
C29 C30 H30 118.9 .
C32 C31 C30 119.4(3) .
C32 C31 H31 120.3 .
C30 C31 H31 120.3 .
C33 C32 C31 119.5(3) .
C33 C32 C35 119.0(3) .
C31 C32 C35 121.5(3) .
C32 C33 C34 120.7(2) .
C32 C33 H33 119.7 .
C34 C33 H33 119.7 .
C29 C34 C33 120.7(3) .
C29 C34 H34 119.6 .
C33 C34 H34 119.6 .
N1 C35 C32 167.3(5) .
H36A C36 H36B 109.5 .
H36A C36 H36C 109.5 .
H36B C36 H36C 109.5 .
Cl2 C37 Cl1 108.8(5) .
Cl2 C37 Cl3 95.9(3) .
Cl1 C37 Cl3 89.8(5) .
Cl2 C37 H37 118.9 .
Cl1 C37 H37 118.9 .
Cl3 C37 H37 118.9 .
C32 O1 C36 118.9(3) .

loop_
_geom_bond_atom_site_label_1
_geom_bond_atom_site_label_2
_geom_bond_distance
_geom_bond_site_symmetry_2
C1 C2 1.376(3) .
C1 C6 1.395(3) .
C1 H1 0.9500 .
C2 C3 1.378(4) .
C2 H2 0.9500 .
C3 C4 1.378(4) .
C3 H3 0.9500 .
C4 C5 1.379(3) .
C4 H4 0.9500 .
C5 C6 1.396(3) .
C5 H5 0.9500 .
C6 C7 1.494(3) .
C7 C8 1.353(4) .
C7 C6 1.494(3) 2
C8 C9 1.494(3) .
C8 C9 1.494(3) 2
C9 C14 1.386(3) .
C9 C10 1.390(3) .
C10 C11 1.375(3) .
C10 H10 0.9500 .
C11 C12 1.392(3) .
C11 H11 0.9500 .
C12 C13 1.387(3) .
C12 C15 1.499(3) .
C13 C14 1.385(3) .
C13 H13 0.9500 .
C14 H14 0.9500 .
C15 C16 1.404(3) .
C15 C28 1.405(3) .
C16 C17 1.427(3) .
C16 C21 1.441(3) .
C17 C18 1.358(4) .
C17 H17 0.9500 .
C18 C19 1.402(4) .
C18 H18 0.9500 .
C19 C20 1.346(4) .
C19 H19 0.9500 .
C20 C21 1.426(3) .
C20 H20 0.9500 .
C21 C22 1.401(3) .
C22 C23 1.405(3) .
C22 C29 1.497(3) .
C23 C24 1.428(3) .
C23 C28 1.439(3) .
C24 C25 1.354(3) .
C24 H24 0.9500 .
C25 C26 1.415(4) .
C25 H25 0.9500 .
C26 C27 1.361(3) .
C26 H26 0.9500 .
C27 C28 1.433(3) .
C27 H27 0.9500 .
C29 C30 1.383(4) .
C29 C34 1.384(3) .
C30 C31 1.380(4) .
C30 H30 0.9500 .
C31 C32 1.379(4) .
C31 H31 0.9500 .
C32 C33 1.370(4) .
C32 C35 1.421(3) .
C33 C34 1.388(4) .
C33 H33 0.9500 .
C34 H34 0.9500 .
C35 N1 1.044(6) .
C36 H36A 0.9800 .
C36 H36B 0.9800 .
C36 H36C 0.9800 .
C37 Cl2 1.680(6) .
C37 Cl1 1.845(7) .
C37 Cl3 1.993(10) .
C37 H37 1.0000 .
C32 O1 1.421(4) .
O1 C36 1.503(7) .
